data_4038133
loop_
_publ_author_name
'G\'orski, Krzysztof'
'Mech-Piskorz, Justyna'
'Le\'sniewska, Barbara'
'Pietraszkiewicz, Oksana'
'Pietraszkiewicz, Marek'

_publ_section_title
;
 Toward Soluble 5,10-Diheterotruxenes: Synthesis and Reactivity of
 5,10-Dioxatruxenes, 5,10-Dithiatruxenes, and 5,10-Diazatruxenes.
;
_journal_issue 7
_journal_name_full 'The Journal of organic chemistry'
_journal_page_first 4672
_journal_page_last 4681
_journal_paper_doi 10.1021/acs.joc.9b03387
_journal_volume 85
_journal_year 2020
_chemical_formula_moiety '2(C29 H24 N2), C H4 O'
_chemical_formula_sum 'C59 H52 N4 O'
_chemical_formula_weight 833.05
_space_group_crystal_system tetragonal
_space_group_IT_number 82
_space_group_name_Hall 'I -4'
_space_group_name_H-M_alt 'I -4'
_atom_sites_solution_hydrogens mixed
_atom_sites_solution_primary direct
_audit_creation_method SHELXL-2018/3
_cell_angle_alpha 90
_cell_angle_beta 90
_cell_angle_gamma 90
_cell_formula_units_Z 4
_cell_length_a 28.0545(5)
_cell_length_b 28.0545(5)
_cell_length_c 5.2665(2)
_cell_measurement_reflns_used 3742
_cell_measurement_temperature 100.0(1)
_cell_measurement_theta_max 68.3040
_cell_measurement_theta_min 3.0970
_cell_volume 4145.03(19)
_computing_structure_refinement 'SHELXL-2018/3 (Sheldrick, 2018)'
_diffrn_ambient_temperature 100.0(1)
_diffrn_detector_area_resol_mean 16.2974
_diffrn_measured_fraction_theta_full 1.000
_diffrn_measured_fraction_theta_max 0.996
_diffrn_measurement_device_type 'SuperNova, Dual, Cu at home/near, Eos'
_diffrn_radiation_type CuK\a
_diffrn_radiation_wavelength 1.54184
_diffrn_reflns_av_R_equivalents 0.0212
_diffrn_reflns_av_unetI/netI 0.0318
_diffrn_reflns_Laue_measured_fraction_full 1.000
_diffrn_reflns_Laue_measured_fraction_max 0.996
_diffrn_reflns_limit_h_max 32
_diffrn_reflns_limit_h_min -33
_diffrn_reflns_limit_k_max 22
_diffrn_reflns_limit_k_min -33
_diffrn_reflns_limit_l_max 6
_diffrn_reflns_limit_l_min -6
_diffrn_reflns_number 7645
_diffrn_reflns_point_group_measured_fraction_full 0.974
_diffrn_reflns_point_group_measured_fraction_max 0.966
_diffrn_reflns_theta_full 67.684
_diffrn_reflns_theta_max 68.327
_diffrn_reflns_theta_min 3.151
_exptl_absorpt_coefficient_mu 0.611
_exptl_absorpt_correction_T_max 1.00000
_exptl_absorpt_correction_T_min 0.66335
_exptl_absorpt_correction_type multi-scan
_exptl_absorpt_process_details
;
CrysAlisPro 1.171.40.45a (Rigaku Oxford Diffraction, 2019)
Empirical absorption correction using spherical harmonics,
 implemented in SCALE3 ABSPACK scaling algorithm.
;
_exptl_crystal_colour colourless
_exptl_crystal_density_diffrn 1.335
_exptl_crystal_description block
_exptl_crystal_F_000 1768
_exptl_crystal_size_max 0.150
_exptl_crystal_size_mid 0.040
_exptl_crystal_size_min 0.020
_refine_diff_density_max 0.219
_refine_diff_density_min -0.226
_refine_diff_density_rms 0.035
_refine_ls_abs_structure_details
;
 Flack x determined using 1368 quotients [(I+)-(I-)]/[(I+)+(I-)]
 (Parsons, Flack and Wagner, Acta Cryst. B69 (2013) 249-259).
;
_refine_ls_abs_structure_Flack 0.2(4)
_refine_ls_extinction_method none
_refine_ls_goodness_of_fit_ref 1.045
_refine_ls_hydrogen_treatment mixed
_refine_ls_matrix_type full
_refine_ls_number_parameters 292
_refine_ls_number_reflns 3687
_refine_ls_number_restraints 1
_refine_ls_restrained_S_all 1.045
_refine_ls_R_factor_all 0.0422
_refine_ls_R_factor_gt 0.0392
_refine_ls_shift/su_max 0.000
_refine_ls_shift/su_mean 0.000
_refine_ls_structure_factor_coef Fsqd
_refine_ls_weighting_details 'w=1/[\s^2^(Fo^2^)+(0.0532P)^2^+2.2528P] where P=(Fo^2^+2Fc^2^)/3'
_refine_ls_weighting_scheme calc
_refine_ls_wR_factor_gt 0.1013
_refine_ls_wR_factor_ref 0.1034
_reflns_Friedel_coverage 0.736
_reflns_Friedel_fraction_full 0.942
_reflns_Friedel_fraction_max 0.929
_reflns_number_gt 3481
_reflns_number_total 3816
_reflns_threshold_expression 'I > 2\s(I)'
_cod_data_source_file jo9b03387_si_001.cif
_cod_data_source_block kg_net_net_c_meoh_benzen
_cod_depositor_comments 'Adding full bibliography for 4038128--4038135.cif.'
_cod_original_cell_volume 4145.0(2)
_cod_database_code 4038133
_shelx_shelxl_version_number 2018/3
_shelx_space_group_comment
;
The symmetry employed for this shelxl refinement is uniquely defined
by the following loop, which should always be used as a source of
symmetry information in preference to the above space-group names.
They are only intended as comments.
;
_shelx_estimated_absorpt_t_min 0.914
_shelx_estimated_absorpt_t_max 0.988

loop_
_space_group_symop_operation_xyz
'x, y, z'
'-x, -y, z'
'y, -x, -z'
'-y, x, -z'
'x+1/2, y+1/2, z+1/2'
'-x+1/2, -y+1/2, z+1/2'
'y+1/2, -x+1/2, -z+1/2'
'-y+1/2, x+1/2, -z+1/2'

loop_
_atom_site_label
_atom_site_type_symbol
_atom_site_fract_x
_atom_site_fract_y
_atom_site_fract_z
_atom_site_U_iso_or_equiv
_atom_site_adp_type
_atom_site_occupancy
_atom_site_site_symmetry_order
_atom_site_calc_flag
_atom_site_refinement_flags_posn
_atom_site_refinement_flags_adp
_atom_site_refinement_flags_occupancy
_atom_site_disorder_assembly
_atom_site_disorder_group
C1 C 0.36855(9) 0.25658(10) 1.2592(5) 0.0259(6) Uani 1 1 d . . . . .
C2 C 0.40196(9) 0.29083(9) 1.1878(5) 0.0258(6) Uani 1 1 d . . . . .
C3 C 0.41097(9) 0.33818(9) 1.2830(5) 0.0263(6) Uani 1 1 d . . . . .
C4 C 0.39246(10) 0.36543(10) 1.4826(6) 0.0320(6) Uani 1 1 d . . . . .
H4 H 0.368490 0.352848 1.591004 0.038 Uiso 1 1 calc R U . . .
C5 C 0.40992(10) 0.41138(10) 1.5188(6) 0.0340(7) Uani 1 1 d . . . . .
H5 H 0.397763 0.430395 1.653330 0.041 Uiso 1 1 calc R U . . .
C6 C 0.44499(10) 0.42969(10) 1.3599(7) 0.0346(7) Uani 1 1 d . . . . .
H6 H 0.456019 0.461289 1.387545 0.042 Uiso 1 1 calc R U . . .
C7 C 0.46439(10) 0.40343(10) 1.1627(7) 0.0338(6) Uani 1 1 d . . . . .
H7 H 0.488542 0.416250 1.056303 0.041 Uiso 1 1 calc R U . . .
C8 C 0.44690(9) 0.35723(10) 1.1270(6) 0.0294(6) Uani 1 1 d . . . . .
C9 C 0.43304(9) 0.28236(10) 0.9816(6) 0.0259(6) Uani 1 1 d . . . . .
C10 C 0.43286(9) 0.23766(10) 0.8564(5) 0.0262(5) Uani 1 1 d . . . . .
C11 C 0.46014(9) 0.21453(10) 0.6545(5) 0.0267(5) Uani 1 1 d . . . . .
C12 C 0.49693(10) 0.22737(11) 0.4848(6) 0.0313(6) Uani 1 1 d . . . . .
H12 H 0.509723 0.258715 0.489063 0.038 Uiso 1 1 calc R U . . .
C13 C 0.51448(10) 0.19446(11) 0.3120(6) 0.0337(7) Uani 1 1 d . . . . .
H13 H 0.538815 0.203640 0.196420 0.040 Uiso 1 1 calc R U . . .
C14 C 0.49683(11) 0.14822(12) 0.3062(6) 0.0353(7) Uani 1 1 d . . . . .
H14 H 0.509537 0.126012 0.188021 0.042 Uiso 1 1 calc R U . . .
C15 C 0.46106(10) 0.13406(11) 0.4700(6) 0.0343(6) Uani 1 1 d . . . . .
H15 H 0.449289 0.102312 0.468124 0.041 Uiso 1 1 calc R U . . .
C16 C 0.44280(10) 0.16777(10) 0.6378(6) 0.0294(6) Uani 1 1 d . . . . .
C17 C 0.39870(9) 0.20323(9) 0.9419(5) 0.0256(6) Uani 1 1 d . . . . .
C18 C 0.36410(9) 0.21349(9) 1.1315(5) 0.0258(5) Uani 1 1 d . . . . .
C19 C 0.32024(9) 0.18954(10) 1.2257(5) 0.0259(6) Uani 1 1 d . . . . .
C20 C 0.29287(10) 0.15140(10) 1.1393(6) 0.0293(6) Uani 1 1 d . . . . .
H20 H 0.302828 0.133723 0.994817 0.035 Uiso 1 1 calc R U . . .
C21 C 0.25068(10) 0.13915(10) 1.2655(6) 0.0313(6) Uani 1 1 d . . . . .
H21 H 0.232083 0.113150 1.205982 0.038 Uiso 1 1 calc R U . . .
C22 C 0.23582(10) 0.16467(10) 1.4768(6) 0.0326(6) Uani 1 1 d . . . . .
H22 H 0.207652 0.155543 1.564351 0.039 Uiso 1 1 calc R U . . .
C23 C 0.26200(11) 0.20338(10) 1.5599(6) 0.0329(6) Uani 1 1 d . . . . .
H23 H 0.251799 0.221063 1.703825 0.039 Uiso 1 1 calc R U . . .
C24 C 0.30294(10) 0.21615(9) 1.4330(5) 0.0271(6) Uani 1 1 d . . . . .
C25 C 0.33263(9) 0.26009(9) 1.4700(5) 0.0271(6) Uani 1 1 d . . . . .
H25A H 0.348381 0.259993 1.638201 0.032 Uiso 1 1 calc R U . . .
H25B H 0.313081 0.289314 1.453603 0.032 Uiso 1 1 calc R U . . .
C26 C 0.49873(10) 0.33189(10) 0.7675(6) 0.0303(6) Uani 1 1 d D . . . .
C27 C 0.54561(10) 0.31160(11) 0.8634(7) 0.0375(7) Uani 1 1 d . . . . .
H27A H 0.542155 0.277241 0.891613 0.056 Uiso 1 1 calc R U . . .
H27B H 0.554289 0.327197 1.023327 0.056 Uiso 1 1 calc R U . . .
H27C H 0.570622 0.317260 0.737015 0.056 Uiso 1 1 calc R U . . .
C28 C 0.38900(10) 0.11343(10) 0.8749(5) 0.0294(6) Uani 1 1 d . . . . .
H28A H 0.371967 0.115052 1.039297 0.035 Uiso 1 1 calc R U . . .
H28B H 0.416789 0.092084 0.897083 0.035 Uiso 1 1 calc R U . . .
C29 C 0.35592(11) 0.09211(10) 0.6768(6) 0.0337(6) Uani 1 1 d . . . . .
H29A H 0.373504 0.087228 0.518086 0.051 Uiso 1 1 calc R U . . .
H29B H 0.329208 0.113887 0.646533 0.051 Uiso 1 1 calc R U . . .
H29C H 0.343723 0.061454 0.737922 0.051 Uiso 1 1 calc R U . . .
N1 N 0.46004(8) 0.32369(8) 0.9467(5) 0.0279(5) Uani 1 1 d . . . . .
N2 N 0.40608(8) 0.16121(8) 0.8087(5) 0.0287(5) Uani 1 1 d . . . . .
H26A H 0.4909(11) 0.3198(11) 0.606(4) 0.034 Uiso 1 1 d D U . . .
H26B H 0.5022(11) 0.3656(12) 0.738(7) 0.034 Uiso 1 1 d . U . . .
O1M O 0.500000 0.000000 0.611(4) 0.302(9) Uiso 1 2 d S . P . .
C1M C 0.500000 0.000000 0.360(5) 0.222(9) Uiso 1 2 d S . P . .

loop_
_atom_site_aniso_label
_atom_site_aniso_U_11
_atom_site_aniso_U_22
_atom_site_aniso_U_33
_atom_site_aniso_U_23
_atom_site_aniso_U_13
_atom_site_aniso_U_12
C1 0.0227(12) 0.0328(14) 0.0222(12) 0.0024(11) -0.0019(11) 0.0039(10)
C2 0.0235(12) 0.0268(13) 0.0270(14) 0.0017(11) -0.0045(10) 0.0029(10)
C3 0.0243(12) 0.0267(13) 0.0278(14) 0.0026(11) -0.0072(11) 0.0026(10)
C4 0.0274(13) 0.0337(14) 0.0348(16) 0.0017(12) -0.0057(12) 0.0046(11)
C5 0.0332(14) 0.0308(14) 0.0379(17) -0.0045(13) -0.0095(13) 0.0068(11)
C6 0.0321(14) 0.0261(13) 0.0456(18) 0.0023(13) -0.0141(14) 0.0009(11)
C7 0.0327(14) 0.0304(14) 0.0383(16) 0.0056(13) -0.0085(13) -0.0009(11)
C8 0.0251(13) 0.0308(14) 0.0323(15) 0.0040(12) -0.0073(11) 0.0026(11)
C9 0.0223(12) 0.0280(13) 0.0275(14) 0.0070(11) -0.0047(11) 0.0003(10)
C10 0.0245(12) 0.0311(13) 0.0230(12) 0.0036(11) -0.0021(11) 0.0021(10)
C11 0.0234(12) 0.0354(14) 0.0214(12) 0.0020(11) -0.0002(11) 0.0018(11)
C12 0.0265(13) 0.0366(15) 0.0309(15) 0.0038(12) 0.0010(12) -0.0005(11)
C13 0.0299(14) 0.0467(17) 0.0245(15) 0.0019(13) 0.0055(12) -0.0003(12)
C14 0.0334(14) 0.0455(17) 0.0269(15) -0.0049(13) 0.0059(12) 0.0006(12)
C15 0.0333(14) 0.0379(15) 0.0317(16) -0.0030(13) 0.0062(13) -0.0025(12)
C16 0.0269(13) 0.0370(15) 0.0243(13) -0.0013(12) 0.0024(11) 0.0004(11)
C17 0.0270(13) 0.0270(13) 0.0228(12) 0.0018(11) -0.0030(11) 0.0020(10)
C18 0.0241(12) 0.0277(13) 0.0257(13) 0.0044(11) -0.0005(11) 0.0006(10)
C19 0.0233(12) 0.0297(13) 0.0247(13) 0.0078(11) 0.0008(10) 0.0016(10)
C20 0.0315(14) 0.0303(14) 0.0262(13) 0.0013(11) 0.0002(12) 0.0024(11)
C21 0.0276(13) 0.0308(14) 0.0353(15) 0.0024(12) 0.0005(12) -0.0024(11)
C22 0.0305(14) 0.0333(14) 0.0341(16) 0.0050(13) 0.0073(12) 0.0001(11)
C23 0.0357(15) 0.0312(14) 0.0318(15) 0.0003(12) 0.0074(13) 0.0032(11)
C24 0.0282(13) 0.0266(13) 0.0264(13) 0.0016(11) 0.0007(11) 0.0037(10)
C25 0.0274(13) 0.0302(13) 0.0237(13) 0.0004(11) 0.0002(11) 0.0030(10)
C26 0.0269(13) 0.0315(15) 0.0325(15) 0.0095(12) 0.0005(11) -0.0006(11)
C27 0.0286(14) 0.0396(16) 0.0444(17) 0.0081(14) -0.0027(13) -0.0022(12)
C28 0.0344(14) 0.0273(13) 0.0266(14) -0.0015(11) 0.0042(12) -0.0017(11)
C29 0.0405(15) 0.0325(14) 0.0282(15) -0.0035(12) 0.0043(13) -0.0076(12)
N1 0.0248(11) 0.0284(11) 0.0305(12) 0.0027(10) -0.0022(10) -0.0020(9)
N2 0.0286(11) 0.0295(12) 0.0281(13) -0.0017(10) 0.0046(10) -0.0023(9)

loop_
_atom_type_symbol
_atom_type_description
_atom_type_scat_dispersion_real
_atom_type_scat_dispersion_imag
_atom_type_scat_source
C C 0.0181 0.0091 'International Tables Vol C Tables 4.2.6.8 and 6.1.1.4'
H H 0.0000 0.0000 'International Tables Vol C Tables 4.2.6.8 and 6.1.1.4'
N N 0.0311 0.0180 'International Tables Vol C Tables 4.2.6.8 and 6.1.1.4'
O O 0.0492 0.0322 'International Tables Vol C Tables 4.2.6.8 and 6.1.1.4'

loop_
_geom_angle_atom_site_label_1
_geom_angle_atom_site_label_2
_geom_angle_atom_site_label_3
_geom_angle
_geom_angle_site_symmetry_1
_geom_angle_site_symmetry_3
_geom_angle_publ_flag
C18 C1 C2 122.0(3) . . ?
C18 C1 C25 110.8(2) . . ?
C2 C1 C25 127.2(2) . . ?
C1 C2 C9 120.4(2) . . ?
C1 C2 C3 131.2(3) . . ?
C9 C2 C3 108.3(2) . . ?
C4 C3 C8 119.8(3) . . ?
C4 C3 C2 134.4(3) . . ?
C8 C3 C2 105.8(2) . . ?
C5 C4 C3 118.6(3) . . ?
C5 C4 H4 120.7 . . ?
C3 C4 H4 120.7 . . ?
C6 C5 C4 120.6(3) . . ?
C6 C5 H5 119.7 . . ?
C4 C5 H5 119.7 . . ?
C7 C6 C5 122.2(3) . . ?
C7 C6 H6 118.9 . . ?
C5 C6 H6 118.9 . . ?
C6 C7 C8 117.1(3) . . ?
C6 C7 H7 121.4 . . ?
C8 C7 H7 121.4 . . ?
N1 C8 C7 128.9(3) . . ?
N1 C8 C3 109.4(2) . . ?
C7 C8 C3 121.7(3) . . ?
N1 C9 C2 107.2(2) . . ?
N1 C9 C10 132.5(3) . . ?
C2 C9 C10 120.3(2) . . ?
C9 C10 C17 116.9(2) . . ?
C9 C10 C11 136.8(3) . . ?
C17 C10 C11 106.2(2) . . ?
C16 C11 C12 116.9(3) . . ?
C16 C11 C10 106.2(2) . . ?
C12 C11 C10 136.9(3) . . ?
C13 C12 C11 120.3(3) . . ?
C13 C12 H12 119.8 . . ?
C11 C12 H12 119.8 . . ?
C12 C13 C14 120.6(3) . . ?
C12 C13 H13 119.7 . . ?
C14 C13 H13 119.7 . . ?
C15 C14 C13 120.9(3) . . ?
C15 C14 H14 119.5 . . ?
C13 C14 H14 119.5 . . ?
C14 C15 C16 117.9(3) . . ?
C14 C15 H15 121.0 . . ?
C16 C15 H15 121.0 . . ?
N2 C16 C15 126.7(3) . . ?
N2 C16 C11 110.1(2) . . ?
C15 C16 C11 123.2(3) . . ?
N2 C17 C18 129.0(2) . . ?
N2 C17 C10 108.3(2) . . ?
C18 C17 C10 122.7(2) . . ?
C1 C18 C17 117.0(2) . . ?
C1 C18 C19 107.8(2) . . ?
C17 C18 C19 135.0(3) . . ?
C20 C19 C24 118.0(3) . . ?
C20 C19 C18 133.9(3) . . ?
C24 C19 C18 107.7(2) . . ?
C19 C20 C21 119.9(3) . . ?
C19 C20 H20 120.0 . . ?
C21 C20 H20 120.0 . . ?
C22 C21 C20 120.5(3) . . ?
C22 C21 H21 119.7 . . ?
C20 C21 H21 119.7 . . ?
C23 C22 C21 120.0(3) . . ?
C23 C22 H22 120.0 . . ?
C21 C22 H22 120.0 . . ?
C24 C23 C22 119.6(3) . . ?
C24 C23 H23 120.2 . . ?
C22 C23 H23 120.2 . . ?
C23 C24 C19 121.7(3) . . ?
C23 C24 C25 127.9(3) . . ?
C19 C24 C25 110.2(2) . . ?
C24 C25 C1 102.8(2) . . ?
C24 C25 H25A 111.2 . . ?
C1 C25 H25A 111.2 . . ?
C24 C25 H25B 111.2 . . ?
C1 C25 H25B 111.2 . . ?
H25A C25 H25B 109.1 . . ?
N1 C26 C27 111.7(2) . . ?
N1 C26 H26A 111(2) . . ?
C27 C26 H26A 112(2) . . ?
N1 C26 H26B 110(2) . . ?
C27 C26 H26B 110(2) . . ?
H26A C26 H26B 103(3) . . ?
C26 C27 H27A 109.5 . . ?
C26 C27 H27B 109.5 . . ?
H27A C27 H27B 109.5 . . ?
C26 C27 H27C 109.5 . . ?
H27A C27 H27C 109.5 . . ?
H27B C27 H27C 109.5 . . ?
N2 C28 C29 113.4(2) . . ?
N2 C28 H28A 108.9 . . ?
C29 C28 H28A 108.9 . . ?
N2 C28 H28B 108.9 . . ?
C29 C28 H28B 108.9 . . ?
H28A C28 H28B 107.7 . . ?
C28 C29 H29A 109.5 . . ?
C28 C29 H29B 109.5 . . ?
H29A C29 H29B 109.5 . . ?
C28 C29 H29C 109.5 . . ?
H29A C29 H29C 109.5 . . ?
H29B C29 H29C 109.5 . . ?
C8 N1 C9 109.2(2) . . ?
C8 N1 C26 122.3(2) . . ?
C9 N1 C26 128.3(2) . . ?
C16 N2 C17 109.1(2) . . ?
C16 N2 C28 121.4(2) . . ?
C17 N2 C28 127.5(2) . . ?
C1M O1M O1M 180.0 . 7_556 ?
C1M C1M O1M 180.0 7 . ?

loop_
_geom_bond_atom_site_label_1
_geom_bond_atom_site_label_2
_geom_bond_distance
_geom_bond_site_symmetry_2
_geom_bond_publ_flag
C1 C18 1.389(4) . ?
C1 C2 1.394(4) . ?
C1 C25 1.502(4) . ?
C2 C9 1.413(4) . ?
C2 C3 1.442(4) . ?
C3 C4 1.400(4) . ?
C3 C8 1.406(4) . ?
C4 C5 1.392(4) . ?
C4 H4 0.9500 . ?
C5 C6 1.390(5) . ?
C5 H5 0.9500 . ?
C6 C7 1.385(5) . ?
C6 H6 0.9500 . ?
C7 C8 1.399(4) . ?
C7 H7 0.9500 . ?
C8 N1 1.387(4) . ?
C9 N1 1.397(3) . ?
C9 C10 1.417(4) . ?
C10 C17 1.433(4) . ?
C10 C11 1.462(4) . ?
C11 C16 1.402(4) . ?
C11 C12 1.412(4) . ?
C12 C13 1.387(4) . ?
C12 H12 0.9500 . ?
C13 C14 1.389(4) . ?
C13 H13 0.9500 . ?
C14 C15 1.382(4) . ?
C14 H14 0.9500 . ?
C15 C16 1.392(4) . ?
C15 H15 0.9500 . ?
C16 N2 1.380(4) . ?
C17 N2 1.387(3) . ?
C17 C18 1.422(4) . ?
C18 C19 1.487(4) . ?
C19 C20 1.393(4) . ?
C19 C24 1.409(4) . ?
C20 C21 1.401(4) . ?
C20 H20 0.9500 . ?
C21 C22 1.387(4) . ?
C21 H21 0.9500 . ?
C22 C23 1.382(4) . ?
C22 H22 0.9500 . ?
C23 C24 1.376(4) . ?
C23 H23 0.9500 . ?
C24 C25 1.501(4) . ?
C25 H25A 0.9900 . ?
C25 H25B 0.9900 . ?
C26 N1 1.457(4) . ?
C26 C27 1.519(4) . ?
C26 H26A 0.942(13) . ?
C26 H26B 0.96(3) . ?
C27 H27A 0.9800 . ?
C27 H27B 0.9800 . ?
C27 H27C 0.9800 . ?
C28 N2 1.465(3) . ?
C28 C29 1.519(4) . ?
C28 H28A 0.9900 . ?
C28 H28B 0.9900 . ?
C29 H29A 0.9800 . ?
C29 H29B 0.9800 . ?
C29 H29C 0.9800 . ?
O1M C1M 1.32(2) . ?
O1M O1M 1.47(4) 7_556 ?
C1M C1M 1.16(5) 7 ?

loop_
_geom_torsion_atom_site_label_1
_geom_torsion_atom_site_label_2
_geom_torsion_atom_site_label_3
_geom_torsion_atom_site_label_4
_geom_torsion
_geom_torsion_site_symmetry_1
_geom_torsion_site_symmetry_2
_geom_torsion_site_symmetry_3
_geom_torsion_site_symmetry_4
_geom_torsion_publ_flag
C18 C1 C2 C9 -0.6(4) . . . . ?
C25 C1 C2 C9 -179.1(3) . . . . ?
C18 C1 C2 C3 176.3(3) . . . . ?
C25 C1 C2 C3 -2.2(5) . . . . ?
C1 C2 C3 C4 4.2(5) . . . . ?
C9 C2 C3 C4 -178.6(3) . . . . ?
C1 C2 C3 C8 -176.2(3) . . . . ?
C9 C2 C3 C8 1.0(3) . . . . ?
C8 C3 C4 C5 0.9(4) . . . . ?
C2 C3 C4 C5 -179.6(3) . . . . ?
C3 C4 C5 C6 0.0(4) . . . . ?
C4 C5 C6 C7 -0.7(4) . . . . ?
C5 C6 C7 C8 0.5(4) . . . . ?
C6 C7 C8 N1 -179.8(3) . . . . ?
C6 C7 C8 C3 0.4(4) . . . . ?
C4 C3 C8 N1 179.0(2) . . . . ?
C2 C3 C8 N1 -0.7(3) . . . . ?
C4 C3 C8 C7 -1.1(4) . . . . ?
C2 C3 C8 C7 179.2(3) . . . . ?
C1 C2 C9 N1 176.5(2) . . . . ?
C3 C2 C9 N1 -1.0(3) . . . . ?
C1 C2 C9 C10 -4.4(4) . . . . ?
C3 C2 C9 C10 178.0(2) . . . . ?
N1 C9 C10 C17 -178.6(3) . . . . ?
C2 C9 C10 C17 2.6(4) . . . . ?
N1 C9 C10 C11 3.2(5) . . . . ?
C2 C9 C10 C11 -175.5(3) . . . . ?
C9 C10 C11 C16 175.7(3) . . . . ?
C17 C10 C11 C16 -2.6(3) . . . . ?
C9 C10 C11 C12 -4.6(6) . . . . ?
C17 C10 C11 C12 177.1(3) . . . . ?
C16 C11 C12 C13 -0.1(4) . . . . ?
C10 C11 C12 C13 -179.9(3) . . . . ?
C11 C12 C13 C14 -1.2(4) . . . . ?
C12 C13 C14 C15 0.8(5) . . . . ?
C13 C14 C15 C16 1.0(5) . . . . ?
C14 C15 C16 N2 177.5(3) . . . . ?
C14 C15 C16 C11 -2.4(5) . . . . ?
C12 C11 C16 N2 -177.9(2) . . . . ?
C10 C11 C16 N2 1.9(3) . . . . ?
C12 C11 C16 C15 2.0(4) . . . . ?
C10 C11 C16 C15 -178.2(3) . . . . ?
C9 C10 C17 N2 -176.2(2) . . . . ?
C11 C10 C17 N2 2.5(3) . . . . ?
C9 C10 C17 C18 4.1(4) . . . . ?
C11 C10 C17 C18 -177.3(2) . . . . ?
C2 C1 C18 C17 6.9(4) . . . . ?
C25 C1 C18 C17 -174.3(2) . . . . ?
C2 C1 C18 C19 -170.2(2) . . . . ?
C25 C1 C18 C19 8.6(3) . . . . ?
N2 C17 C18 C1 171.6(3) . . . . ?
C10 C17 C18 C1 -8.8(4) . . . . ?
N2 C17 C18 C19 -12.3(5) . . . . ?
C10 C17 C18 C19 167.3(3) . . . . ?
C1 C18 C19 C20 165.5(3) . . . . ?
C17 C18 C19 C20 -10.9(5) . . . . ?
C1 C18 C19 C24 -7.8(3) . . . . ?
C17 C18 C19 C24 175.8(3) . . . . ?
C24 C19 C20 C21 -3.0(4) . . . . ?
C18 C19 C20 C21 -175.7(3) . . . . ?
C19 C20 C21 C22 -0.1(4) . . . . ?
C20 C21 C22 C23 1.9(5) . . . . ?
C21 C22 C23 C24 -0.4(5) . . . . ?
C22 C23 C24 C19 -2.8(4) . . . . ?
C22 C23 C24 C25 171.2(3) . . . . ?
C20 C19 C24 C23 4.5(4) . . . . ?
C18 C19 C24 C23 179.0(3) . . . . ?
C20 C19 C24 C25 -170.5(2) . . . . ?
C18 C19 C24 C25 4.0(3) . . . . ?
C23 C24 C25 C1 -173.7(3) . . . . ?
C19 C24 C25 C1 0.9(3) . . . . ?
C18 C1 C25 C24 -5.9(3) . . . . ?
C2 C1 C25 C24 172.7(3) . . . . ?
C7 C8 N1 C9 -179.9(3) . . . . ?
C3 C8 N1 C9 0.0(3) . . . . ?
C7 C8 N1 C26 4.1(4) . . . . ?
C3 C8 N1 C26 -176.0(2) . . . . ?
C2 C9 N1 C8 0.6(3) . . . . ?
C10 C9 N1 C8 -178.2(3) . . . . ?
C2 C9 N1 C26 176.3(3) . . . . ?
C10 C9 N1 C26 -2.5(5) . . . . ?
C27 C26 N1 C8 94.3(3) . . . . ?
C27 C26 N1 C9 -80.9(4) . . . . ?
C15 C16 N2 C17 179.7(3) . . . . ?
C11 C16 N2 C17 -0.3(3) . . . . ?
C15 C16 N2 C28 14.7(4) . . . . ?
C11 C16 N2 C28 -165.4(2) . . . . ?
C18 C17 N2 C16 178.3(3) . . . . ?
C10 C17 N2 C16 -1.4(3) . . . . ?
C18 C17 N2 C28 -17.8(5) . . . . ?
C10 C17 N2 C28 162.5(3) . . . . ?
C29 C28 N2 C16 -79.3(3) . . . . ?
C29 C28 N2 C17 118.7(3) . . . . ?
